data_4338567
loop_
_publ_author_name
'Rios, Daniel'
'Olmstead, Marilyn M.'
'Balch, Alan L.'

_publ_section_title
;
 Blue-, Green- and Non-luminescent Crystals from One Reaction. Isolation
 and Structural Characterization of a Series of Gold(I)-Siver(I)
 Heterometallic Complexes Utilizing a Gold Carbene Metalloligand
 Containing Free Amino Groups
;
_journal_coden_ASTM INOCAJ
_journal_issue 12
_journal_name_full 'Inorganic chemistry'
_journal_page_first 5279
_journal_page_last 5287
_journal_paper_doi 10.1021/ic900243v
_journal_volume 48
_journal_year 2009
_chemical_formula_moiety 'C8 H22 Ag Au N6, 2(B F4)'
_chemical_formula_sum 'C8 H22 Ag Au B2 F8 N6'
_chemical_formula_weight 680.78
_chemical_name_common '[AuAg{C(NHCH3)(NHCH2CH2NH2)}2](BF4)2'
_space_group_IT_number 2
_symmetry_cell_setting triclinic
_symmetry_space_group_name_Hall '-P 1'
_symmetry_space_group_name_H-M 'P -1'
_atom_sites_solution_hydrogens geom
_atom_sites_solution_primary direct
_atom_sites_solution_secondary difmap
_audit_creation_method SHELXL-97
_cell_angle_alpha 103.588(2)
_cell_angle_beta 92.960(2)
_cell_angle_gamma 102.064(2)
_cell_formula_units_Z 2
_cell_length_a 8.8011(12)
_cell_length_b 9.2949(13)
_cell_length_c 11.8449(16)
_cell_measurement_reflns_used 5504
_cell_measurement_temperature 90(2)
_cell_measurement_theta_max 27.98
_cell_measurement_theta_min 2.817
_cell_volume 915.9(2)
_computing_cell_refinement SAINT
_computing_data_collection 'SMART (Bruker, 2007)'
_computing_data_reduction 'SAINT (Bruker, 2007)'
_computing_molecular_graphics 'SHELXTL 5.1, XP (Sheldrick, 1994)'
_computing_publication_material SHELXS-97
_computing_structure_refinement 'SHELXL-97 (Sheldrick, 1997)'
_computing_structure_solution 'SHELXS-97 (Sheldrick, 1990)'
_diffrn_ambient_temperature 90(2)
_diffrn_detector_area_resol_mean 8.3
_diffrn_measured_fraction_theta_full 0.995
_diffrn_measured_fraction_theta_max 0.995
_diffrn_measurement_device_type 'Bruker SMART 1000'
_diffrn_measurement_method \w
_diffrn_radiation_monochromator graphite
_diffrn_radiation_source 'fine-focus sealed tube'
_diffrn_radiation_type MoK\a
_diffrn_radiation_wavelength 0.71073
_diffrn_reflns_av_R_equivalents 0.0350
_diffrn_reflns_av_sigmaI/netI 0.0370
_diffrn_reflns_limit_h_max 11
_diffrn_reflns_limit_h_min -11
_diffrn_reflns_limit_k_max 12
_diffrn_reflns_limit_k_min -12
_diffrn_reflns_limit_l_max 15
_diffrn_reflns_limit_l_min -15
_diffrn_reflns_number 11823
_diffrn_reflns_theta_full 27.99
_diffrn_reflns_theta_max 27.99
_diffrn_reflns_theta_min 3.12
_diffrn_standards_number 0
_exptl_absorpt_coefficient_mu 9.151
_exptl_absorpt_correction_T_max 0.3352
_exptl_absorpt_correction_T_min 0.2861
_exptl_absorpt_correction_type multi-scan
_exptl_absorpt_process_details 'SADABS (Sheldrick, 2008)'
_exptl_crystal_colour colorless
_exptl_crystal_density_diffrn 2.461
_exptl_crystal_density_method 'not measured'
_exptl_crystal_description block
_exptl_crystal_F_000 640
_exptl_crystal_size_max 0.15
_exptl_crystal_size_mid 0.13
_exptl_crystal_size_min 0.12
_refine_diff_density_max 2.094
_refine_diff_density_min -2.287
_refine_diff_density_rms 0.169
_refine_ls_extinction_method none
_refine_ls_goodness_of_fit_ref 1.115
_refine_ls_hydrogen_treatment constr
_refine_ls_matrix_type full
_refine_ls_number_parameters 237
_refine_ls_number_reflns 4390
_refine_ls_number_restraints 0
_refine_ls_restrained_S_all 1.115
_refine_ls_R_factor_all 0.0236
_refine_ls_R_factor_gt 0.0235
_refine_ls_shift/su_max 0.001
_refine_ls_shift/su_mean 0.000
_refine_ls_structure_factor_coef Fsqd
_refine_ls_weighting_details 'calc w=1/[\s^2^(Fo^2^)+(0.0216P)^2^+1.8135P] where P=(Fo^2^+2Fc^2^)/3'
_refine_ls_weighting_scheme calc
_refine_ls_wR_factor_gt 0.0599
_refine_ls_wR_factor_ref 0.0600
_reflns_number_gt 4366
_reflns_number_total 4390
_reflns_threshold_expression >2sigma(I)
_cod_data_source_file ic900243v_si_005.cif
_cod_data_source_block dr120
_cod_depositor_comments
;
The following automatic conversions were performed:

'_symmetry_cell_setting' value 'Triclinic' changed to 'triclinic'
according to
/usr/data/users/saulius/automatic-downloads/retrospective/ACS/lib/dictionaries/cif_core.dic
dictionary named 'cif_core.dic' version 2.4.2 from
2011-04-26.

'_exptl_absorpt_correction_type' value 'Multi-scan'
changed to 'multi-scan' according to
/usr/data/users/saulius/automatic-downloads/retrospective/ACS/lib/dictionaries/cif_core.dic
dictionary named 'cif_core.dic' version 2.4.2 from 2011-04-26.

Automatic conversion script
Id: cif_fix_values 2281 2013-09-26 08:29:07Z andrius 
;
_cod_database_code 4338567

loop_
_symmetry_equiv_pos_as_xyz
'x, y, z'
'-x, -y, -z'

loop_
_atom_site_label
_atom_site_type_symbol
_atom_site_fract_x
_atom_site_fract_y
_atom_site_fract_z
_atom_site_U_iso_or_equiv
_atom_site_adp_type
_atom_site_occupancy
_atom_site_symmetry_multiplicity
_atom_site_calc_flag
_atom_site_refinement_flags
Au1 Au 0.109796(13) 0.286969(13) 0.870012(10) 0.01117(5) Uani 1 1 d .
Ag1 Ag -0.00282(3) 0.30311(3) 0.62147(2) 0.01645(7) Uani 1 1 d .
F1 F 0.4280(3) 0.8113(3) 0.5752(2) 0.0276(5) Uani 1 1 d .
F2 F 0.3027(4) 0.9885(4) 0.6645(3) 0.0441(7) Uani 1 1 d .
F3 F 0.5355(3) 0.9838(4) 0.7467(3) 0.0504(9) Uani 1 1 d .
F4 F 0.3244(5) 0.7968(3) 0.7452(3) 0.0622(11) Uani 1 1 d .
F5 F 0.2821(3) 0.3370(3) 0.2020(3) 0.0314(6) Uani 1 1 d .
F6 F 0.2279(3) 0.5691(3) 0.2127(2) 0.0291(5) Uani 1 1 d .
F7 F 0.1678(4) 0.4489(3) 0.3546(2) 0.0428(7) Uani 1 1 d .
F8 F 0.0310(3) 0.3578(3) 0.1785(3) 0.0468(8) Uani 1 1 d .
N1 N -0.1301(3) 0.1158(3) 0.9784(3) 0.0147(5) Uani 1 1 d .
H1A H -0.0979 0.1972 1.0337 0.018 Uiso 1 1 calc R
N2 N -0.1181(3) -0.0177(3) 0.7936(3) 0.0154(6) Uani 1 1 d .
H2A H -0.1893 -0.0880 0.8079 0.018 Uiso 1 1 calc R
N3 N -0.2056(4) 0.1248(4) 0.6066(3) 0.0202(7) Uani 1 1 d .
H3A H -0.2522 0.1447 0.6725 0.024 Uiso 1 1 calc R
H3B H -0.2725 0.1277 0.5475 0.024 Uiso 1 1 calc R
N4 N 0.3148(4) 0.5805(3) 0.9808(3) 0.0169(6) Uani 1 1 d .
H4A H 0.2488 0.5724 1.0313 0.020 Uiso 1 1 calc R
N5 N 0.3954(3) 0.4803(3) 0.8070(3) 0.0160(6) Uani 1 1 d .
H5A H 0.4736 0.5574 0.8250 0.019 Uiso 1 1 calc R
N6 N 0.1897(4) 0.4773(4) 0.6041(3) 0.0212(7) Uani 1 1 d .
H6A H 0.1655 0.5074 0.5400 0.025 Uiso 1 1 calc R
H6B H 0.1982 0.5575 0.6659 0.025 Uiso 1 1 calc R
C1 C -0.2520(4) -0.0050(4) 1.0008(3) 0.0167(7) Uani 1 1 d .
H1B H -0.2782 0.0252 1.0792 0.025 Uiso 1 1 calc R
H1C H -0.2145 -0.0965 0.9910 0.025 Uiso 1 1 calc R
H1D H -0.3431 -0.0228 0.9467 0.025 Uiso 1 1 calc R
C2 C -0.0660(4) 0.1085(4) 0.8790(3) 0.0138(6) Uani 1 1 d .
C3 C -0.0635(4) -0.0456(4) 0.6780(3) 0.0174(7) Uani 1 1 d .
H3C H -0.0430 -0.1466 0.6576 0.021 Uiso 1 1 calc R
H3D H 0.0338 0.0271 0.6796 0.021 Uiso 1 1 calc R
C4 C -0.1817(4) -0.0326(4) 0.5861(3) 0.0192(7) Uani 1 1 d .
H4B H -0.1460 -0.0618 0.5097 0.023 Uiso 1 1 calc R
H4C H -0.2804 -0.1020 0.5869 0.023 Uiso 1 1 calc R
C5 C 0.4426(4) 0.7161(4) 1.0077(3) 0.0191(7) Uani 1 1 d .
H5B H 0.4372 0.7772 1.0843 0.029 Uiso 1 1 calc R
H5C H 0.4338 0.7738 0.9513 0.029 Uiso 1 1 calc R
H5D H 0.5407 0.6864 1.0053 0.029 Uiso 1 1 calc R
C6 C 0.2930(4) 0.4688(4) 0.8838(3) 0.0143(6) Uani 1 1 d .
C7 C 0.3866(4) 0.3730(4) 0.6942(3) 0.0207(7) Uani 1 1 d .
H7A H 0.3085 0.2812 0.6912 0.025 Uiso 1 1 calc R
H7B H 0.4866 0.3457 0.6846 0.025 Uiso 1 1 calc R
C8 C 0.3448(5) 0.4407(5) 0.5957(3) 0.0233(8) Uani 1 1 d .
H8A H 0.4230 0.5324 0.5986 0.028 Uiso 1 1 calc R
H8B H 0.3444 0.3690 0.5214 0.028 Uiso 1 1 calc R
B1 B 0.3982(5) 0.8942(5) 0.6836(4) 0.0195(8) Uani 1 1 d .
B2 B 0.1772(5) 0.4281(4) 0.2362(3) 0.0146(7) Uani 1 1 d .

loop_
_atom_site_aniso_label
_atom_site_aniso_U_11
_atom_site_aniso_U_22
_atom_site_aniso_U_33
_atom_site_aniso_U_23
_atom_site_aniso_U_13
_atom_site_aniso_U_12
Au1 0.01010(7) 0.00939(8) 0.01481(8) 0.00554(5) -0.00125(5) 0.00178(5)
Ag1 0.02034(14) 0.01452(13) 0.01582(13) 0.00456(10) -0.00070(10) 0.00668(10)
F1 0.0311(13) 0.0329(13) 0.0179(11) 0.0005(9) -0.0018(9) 0.0131(10)
F2 0.0458(17) 0.0500(18) 0.0442(16) 0.0079(14) -0.0027(13) 0.0341(15)
F3 0.0233(13) 0.077(2) 0.0346(15) -0.0150(15) -0.0061(11) 0.0102(14)
F4 0.127(3) 0.0219(14) 0.0303(15) 0.0062(12) 0.0258(18) -0.0025(17)
F5 0.0231(12) 0.0140(11) 0.0580(17) 0.0064(11) 0.0172(12) 0.0060(9)
F6 0.0369(13) 0.0165(11) 0.0394(14) 0.0123(10) 0.0171(11) 0.0088(10)
F7 0.084(2) 0.0389(16) 0.0167(12) 0.0113(11) 0.0120(13) 0.0314(16)
F8 0.0299(14) 0.0290(15) 0.066(2) -0.0086(14) -0.0253(14) 0.0029(11)
N1 0.0143(13) 0.0133(14) 0.0162(14) 0.0046(11) 0.0001(11) 0.0017(11)
N2 0.0154(13) 0.0128(14) 0.0178(14) 0.0058(11) 0.0016(11) 0.0006(11)
N3 0.0201(15) 0.0295(18) 0.0126(14) 0.0050(12) -0.0004(12) 0.0100(13)
N4 0.0167(14) 0.0144(14) 0.0183(14) 0.0055(11) -0.0017(11) 0.0000(11)
N5 0.0116(13) 0.0123(14) 0.0231(15) 0.0056(12) 0.0002(11) 0.0001(11)
N6 0.0319(18) 0.0158(15) 0.0165(15) 0.0067(12) 0.0018(13) 0.0042(13)
C1 0.0167(16) 0.0167(16) 0.0201(17) 0.0097(13) 0.0046(13) 0.0050(13)
C2 0.0126(15) 0.0125(16) 0.0184(16) 0.0070(13) -0.0010(12) 0.0043(12)
C3 0.0199(16) 0.0138(16) 0.0193(17) 0.0047(13) 0.0039(13) 0.0043(13)
C4 0.0205(17) 0.0174(17) 0.0160(16) 0.0007(13) 0.0007(13) 0.0002(14)
C5 0.0166(16) 0.0119(16) 0.0265(18) 0.0052(14) -0.0054(14) -0.0004(13)
C6 0.0132(15) 0.0105(15) 0.0201(17) 0.0071(13) -0.0048(12) 0.0025(12)
C7 0.0176(16) 0.0153(17) 0.0280(19) 0.0029(15) 0.0059(14) 0.0036(13)
C8 0.031(2) 0.0193(18) 0.0186(17) 0.0039(14) 0.0122(15) 0.0026(15)
B1 0.0196(19) 0.019(2) 0.0206(19) 0.0036(16) 0.0009(15) 0.0083(16)
B2 0.0159(17) 0.0132(17) 0.0144(17) 0.0029(14) 0.0003(14) 0.0037(14)

loop_
_atom_type_symbol
_atom_type_description
_atom_type_scat_dispersion_real
_atom_type_scat_dispersion_imag
_atom_type_scat_source
C C 0.0033 0.0016 'International Tables Vol C Tables 4.2.6.8 and 6.1.1.4'
H H 0.0000 0.0000 'International Tables Vol C Tables 4.2.6.8 and 6.1.1.4'
B B 0.0013 0.0007 'International Tables Vol C Tables 4.2.6.8 and 6.1.1.4'
N N 0.0061 0.0033 'International Tables Vol C Tables 4.2.6.8 and 6.1.1.4'
F F 0.0171 0.0103 'International Tables Vol C Tables 4.2.6.8 and 6.1.1.4'
Ag Ag -0.8971 1.1015 'International Tables Vol C Tables 4.2.6.8 and 6.1.1.4'
Au Au -2.0133 8.8022 'International Tables Vol C Tables 4.2.6.8 and 6.1.1.4'

loop_
_geom_angle_atom_site_label_1
_geom_angle_atom_site_label_2
_geom_angle_atom_site_label_3
_geom_angle
C2 Au1 C6 172.53(14)
C2 Au1 Ag1 96.36(10)
C6 Au1 Ag1 90.98(10)
N3 Ag1 N6 169.84(12)
N3 Ag1 Au1 92.87(9)
N6 Ag1 Au1 97.13(9)
C2 N1 C1 124.6(3)
C2 N1 H1A 117.7
C1 N1 H1A 117.7
C2 N2 C3 125.0(3)
C2 N2 H2A 117.5
C3 N2 H2A 117.5
C4 N3 Ag1 117.1(2)
C4 N3 H3A 108.0
Ag1 N3 H3A 108.0
C4 N3 H3B 108.0
Ag1 N3 H3B 108.0
H3A N3 H3B 107.3
C6 N4 C5 124.7(3)
C6 N4 H4A 117.6
C5 N4 H4A 117.6
C6 N5 C7 125.2(3)
C6 N5 H5A 117.4
C7 N5 H5A 117.4
C8 N6 Ag1 118.0(2)
C8 N6 H6A 107.8
Ag1 N6 H6A 107.8
C8 N6 H6B 107.8
Ag1 N6 H6B 107.8
H6A N6 H6B 107.1
N1 C1 H1B 109.5
N1 C1 H1C 109.5
H1B C1 H1C 109.5
N1 C1 H1D 109.5
H1B C1 H1D 109.5
H1C C1 H1D 109.5
N1 C2 N2 117.0(3)
N1 C2 Au1 117.8(3)
N2 C2 Au1 125.1(3)
N2 C3 C4 111.8(3)
N2 C3 H3C 109.3
C4 C3 H3C 109.3
N2 C3 H3D 109.3
C4 C3 H3D 109.3
H3C C3 H3D 107.9
N3 C4 C3 111.5(3)
N3 C4 H4B 109.3
C3 C4 H4B 109.3
N3 C4 H4C 109.3
C3 C4 H4C 109.3
H4B C4 H4C 108.0
N4 C5 H5B 109.5
N4 C5 H5C 109.5
H5B C5 H5C 109.5
N4 C5 H5D 109.5
H5B C5 H5D 109.5
H5C C5 H5D 109.5
N5 C6 N4 117.6(3)
N5 C6 Au1 125.2(3)
N4 C6 Au1 117.1(3)
N5 C7 C8 110.9(3)
N5 C7 H7A 109.5
C8 C7 H7A 109.5
N5 C7 H7B 109.5
C8 C7 H7B 109.5
H7A C7 H7B 108.0
N6 C8 C7 111.1(3)
N6 C8 H8A 109.4
C7 C8 H8A 109.4
N6 C8 H8B 109.4
C7 C8 H8B 109.4
H8A C8 H8B 108.0
F4 B1 F3 110.2(4)
F4 B1 F2 109.3(4)
F3 B1 F2 108.1(4)
F4 B1 F1 110.0(3)
F3 B1 F1 110.5(3)
F2 B1 F1 108.6(3)
F8 B2 F7 108.4(3)
F8 B2 F6 110.2(3)
F7 B2 F6 108.9(3)
F8 B2 F5 109.9(3)
F7 B2 F5 109.2(3)
F6 B2 F5 110.2(3)

loop_
_geom_bond_atom_site_label_1
_geom_bond_atom_site_label_2
_geom_bond_distance
Au1 C2 2.045(4)
Au1 C6 2.046(4)
Au1 Ag1 3.1049(5)
Ag1 N3 2.135(4)
Ag1 N6 2.140(3)
F1 B1 1.402(5)
F2 B1 1.381(5)
F3 B1 1.381(5)
F4 B1 1.374(5)
F5 B2 1.392(4)
F6 B2 1.390(4)
F7 B2 1.379(4)
F8 B2 1.378(5)
N1 C2 1.326(5)
N1 C1 1.465(4)
N1 H1A 0.8600
N2 C2 1.334(5)
N2 C3 1.459(4)
N2 H2A 0.8600
N3 C4 1.487(5)
N3 H3A 0.9000
N3 H3B 0.9000
N4 C6 1.330(5)
N4 C5 1.462(4)
N4 H4A 0.8600
N5 C6 1.319(5)
N5 C7 1.455(5)
N5 H5A 0.8600
N6 C8 1.477(5)
N6 H6A 0.9000
N6 H6B 0.9000
C1 H1B 0.9600
C1 H1C 0.9600
C1 H1D 0.9600
C3 C4 1.509(5)
C3 H3C 0.9700
C3 H3D 0.9700
C4 H4B 0.9700
C4 H4C 0.9700
C5 H5B 0.9600
C5 H5C 0.9600
C5 H5D 0.9600
C7 C8 1.513(6)
C7 H7A 0.9700
C7 H7B 0.9700
C8 H8A 0.9700
C8 H8B 0.9700

loop_
_geom_hbond_atom_site_label_D
_geom_hbond_atom_site_label_H
_geom_hbond_atom_site_label_A
_geom_hbond_distance_DH
_geom_hbond_distance_HA
_geom_hbond_distance_DA
_geom_hbond_angle_DHA
_geom_hbond_site_symmetry_A
N1 H1A F8 0.86 2.08 2.916(4) 162 1_556
N2 H2A F5 0.86 2.26 3.030(4) 149 2_556
N3 H3A F3 0.90 2.47 3.135(5) 131 1_445
N3 H3B F1 0.90 2.19 3.077(4) 167 2_566
N3 H3B F2 0.90 2.47 3.146(5) 133 2_566
N4 H4A F6 0.86 2.17 2.909(4) 144 1_556
N5 H5A F5 0.86 2.24 3.009(4) 149 2_666
N6 H6A F7 0.90 2.14 2.898(4) 142 .
N6 H6B F4 0.90 2.22 3.002(5) 144 .
